data_4507503
loop_
_publ_author_name
'Rodr\'iguez-Hermida, Sabina'
'Lago, Ana B.'
'Ca\~nadillas-Delgado, Laura'
'Carballo, Rosa'
'V\'azquez-L\'opez, Ezequiel M.'

_publ_section_title
;
 Solid-State Coordinative Behavior of a New Asymmetrical Bis-hydrazone
 Ligand Containing Two Different Binding Pockets
;
_journal_issue 3
_journal_name_full 'Crystal Growth &amp; Design'
_journal_page_first 1193
_journal_paper_doi 10.1021/cg301628q
_journal_volume 13
_journal_year 2013
_chemical_formula_sum 'C26 H30 Cu N4 O6 S2'
_chemical_formula_weight 622.20
_chemical_name_systematic
;
 ?
;
_space_group_IT_number 14
_symmetry_cell_setting monoclinic
_symmetry_space_group_name_Hall '-P 2ybc'
_symmetry_space_group_name_H-M 'P 1 21/c 1'
_atom_sites_solution_hydrogens geom
_atom_sites_solution_primary direct
_atom_sites_solution_secondary difmap
_audit_creation_method SHELXL-97
_cell_angle_alpha 90.00
_cell_angle_beta 95.86(3)
_cell_angle_gamma 90.00
_cell_formula_units_Z 4
_cell_length_a 12.818(3)
_cell_length_b 10.705(2)
_cell_length_c 20.701(4)
_cell_measurement_temperature 100(2)
_cell_volume 2825.7(10)
_computing_cell_refinement HKL2000
_computing_data_collection HKL2000
_computing_data_reduction HKL2000
_computing_molecular_graphics Mercury
_computing_publication_material Mercury
_computing_structure_refinement 'SHELXL-97 (Sheldrick, 2008)'
_computing_structure_solution 'SHELXS-97 (Sheldrick, 2008)'
_diffrn_ambient_temperature 100(2)
_diffrn_measured_fraction_theta_full 0.996
_diffrn_measured_fraction_theta_max 0.996
_diffrn_measurement_device_type 'Bruker APEX-II CCD'
_diffrn_measurement_method '\f and \w scans'
_diffrn_radiation_monochromator graphite
_diffrn_radiation_source 'fine-focus sealed tube'
_diffrn_radiation_type synchrotron
_diffrn_radiation_wavelength 0.75130
_diffrn_reflns_av_R_equivalents 0.0529
_diffrn_reflns_av_sigmaI/netI 0.0194
_diffrn_reflns_limit_h_max 17
_diffrn_reflns_limit_h_min -17
_diffrn_reflns_limit_k_max 14
_diffrn_reflns_limit_k_min -14
_diffrn_reflns_limit_l_max 27
_diffrn_reflns_limit_l_min -27
_diffrn_reflns_number 107165
_diffrn_reflns_theta_full 29.93
_diffrn_reflns_theta_max 29.93
_diffrn_reflns_theta_min 2.09
_exptl_absorpt_coefficient_mu 0.968
_exptl_absorpt_correction_type none
_exptl_crystal_colour yellow
_exptl_crystal_density_diffrn 1.463
_exptl_crystal_density_method 'not measured'
_exptl_crystal_description prism
_exptl_crystal_F_000 1292
_exptl_crystal_size_max 0.10
_exptl_crystal_size_mid 0.10
_exptl_crystal_size_min 0.09
_refine_diff_density_max 1.524
_refine_diff_density_min -1.655
_refine_diff_density_rms 0.123
_refine_ls_extinction_coef 0.029(3)
_refine_ls_extinction_expression Fc^*^=kFc[1+0.001xFc^2^\l^3^/sin(2\q)]^-1/4^
_refine_ls_extinction_method SHELXL
_refine_ls_goodness_of_fit_ref 1.043
_refine_ls_hydrogen_treatment mixed
_refine_ls_matrix_type full
_refine_ls_number_parameters 385
_refine_ls_number_reflns 6894
_refine_ls_number_restraints 2
_refine_ls_restrained_S_all 1.043
_refine_ls_R_factor_all 0.0660
_refine_ls_R_factor_gt 0.0637
_refine_ls_shift/su_max 0.001
_refine_ls_shift/su_mean 0.000
_refine_ls_structure_factor_coef Fsqd
_refine_ls_weighting_details 'calc w=1/[\s^2^(Fo^2^)+(0.1217P)^2^+4.3682P] where P=(Fo^2^+2Fc^2^)/3'
_refine_ls_weighting_scheme calc
_refine_ls_wR_factor_gt 0.1825
_refine_ls_wR_factor_ref 0.1854
_reflns_number_gt 6413
_reflns_number_total 6894
_reflns_threshold_expression >2sigma(I)
_cod_data_source_file cg301628q_si_002.cif
_cod_data_source_block 2c.H2O.2dmso
_cod_depositor_comments
;
The following automatic conversions were performed:

'_symmetry_cell_setting' value 'Monoclinic' changed to 'monoclinic'
according to /home/saulius/struct/CIF-dictionaries/cif_core.dic
dictionary named 'cif_core.dic' version 2.4.2 from 2011-04-26.

Automatic conversion script
Id: cif_fix_values 1891 2012-01-12 08:04:46Z andrius 
;
_cod_original_sg_symbol_H-M P2(1)/c
_cod_database_code 4507503

loop_
_symmetry_equiv_pos_as_xyz
'x, y, z'
'-x, y+1/2, -z+1/2'
'-x, -y, -z'
'x, -y-1/2, z-1/2'

loop_
_atom_site_label
_atom_site_type_symbol
_atom_site_fract_x
_atom_site_fract_y
_atom_site_fract_z
_atom_site_U_iso_or_equiv
_atom_site_adp_type
_atom_site_occupancy
_atom_site_symmetry_multiplicity
_atom_site_calc_flag
_atom_site_refinement_flags
_atom_site_disorder_assembly
_atom_site_disorder_group
Cu1 Cu 0.79515(3) 0.52439(3) 0.134818(15) 0.02423(16) Uani 1 1 d . . .
C1 C 0.9656(2) 0.2287(3) 0.22709(13) 0.0279(5) Uani 1 1 d . . .
H1 H 0.9870 0.1886 0.1897 0.033 Uiso 1 1 calc R . .
C2 C 0.9039(2) 0.3428(3) 0.33726(12) 0.0244(5) Uani 1 1 d . . .
H2 H 0.8823 0.3812 0.3751 0.029 Uiso 1 1 calc R . .
C3A C 0.9023(2) 0.3375(2) 0.21923(12) 0.0233(5) Uani 1 1 d . . .
C3B C 0.9966(2) 0.1801(3) 0.28739(13) 0.0263(5) Uani 1 1 d . . .
H3B H 1.0378 0.1061 0.2909 0.032 Uiso 1 1 calc R . .
C4A C 0.8697(2) 0.3938(2) 0.27647(12) 0.0233(5) Uani 1 1 d . . .
C4B C 0.9682(2) 0.2384(2) 0.34420(12) 0.0237(5) Uani 1 1 d . . .
C5A C 0.8005(2) 0.5001(3) 0.27492(13) 0.0244(5) Uani 1 1 d . . .
H5A H 0.7807 0.5299 0.3151 0.029 Uiso 1 1 calc R . .
C5B C 1.0036(2) 0.1944(3) 0.40906(12) 0.0239(5) Uani 1 1 d . . .
H5B H 0.9695 0.2250 0.4445 0.029 Uiso 1 1 calc R . .
C6A C 0.6667(2) 0.7022(2) 0.17070(13) 0.0244(5) Uani 1 1 d . . .
C6B C 1.1848(2) 0.0077(3) 0.50038(13) 0.0226(5) Uani 1 1 d . . .
C7A C 0.5882(2) 0.8046(2) 0.16570(13) 0.0250(5) Uani 1 1 d . . .
C7B C 1.2145(2) -0.0226(2) 0.56996(13) 0.0247(5) Uani 1 1 d . . .
C8A C 0.5507(2) 0.8504(3) 0.10462(14) 0.0299(6) Uani 1 1 d . . .
H8A H 0.5740 0.8147 0.0666 0.036 Uiso 1 1 calc R . .
C8B C 1.2712(2) -0.1322(3) 0.58422(14) 0.0279(5) Uani 1 1 d . . .
H8B H 1.2876 -0.1859 0.5502 0.033 Uiso 1 1 calc R . .
C9A C 0.4791(2) 0.9483(3) 0.09940(16) 0.0331(6) Uani 1 1 d . . .
H9A H 0.4536 0.9792 0.0578 0.040 Uiso 1 1 calc R . .
C9B C 1.3035(2) -0.1625(3) 0.64853(15) 0.0317(6) Uani 1 1 d . . .
H9B H 1.3421 -0.2370 0.6585 0.038 Uiso 1 1 calc R . .
C10A C 0.4448(2) 1.0011(3) 0.15470(17) 0.0333(6) Uani 1 1 d . . .
H10A H 0.3966 1.0688 0.1510 0.040 Uiso 1 1 calc R . .
C10B C 1.2794(3) -0.0835(3) 0.69826(14) 0.0359(7) Uani 1 1 d . . .
H10B H 1.3011 -0.1047 0.7422 0.043 Uiso 1 1 calc R . .
C11A C 0.4812(2) 0.9545(3) 0.21546(16) 0.0335(6) Uani 1 1 d . . .
H11A H 0.4571 0.9899 0.2533 0.040 Uiso 1 1 calc R . .
C11B C 1.2240(3) 0.0256(3) 0.68413(15) 0.0376(7) Uani 1 1 d . . .
H11B H 1.2083 0.0795 0.7183 0.045 Uiso 1 1 calc R . .
C12A C 0.5523(2) 0.8568(3) 0.22133(14) 0.0295(6) Uani 1 1 d . . .
H12A H 0.5767 0.8252 0.2631 0.035 Uiso 1 1 calc R . .
C12B C 1.1910(2) 0.0569(3) 0.61990(14) 0.0306(6) Uani 1 1 d . . .
H12B H 1.1528 0.1318 0.6102 0.037 Uiso 1 1 calc R . .
O3A O 0.87579(16) 0.37880(19) 0.15998(9) 0.0266(4) Uani 1 1 d . . .
O6A O 0.70134(16) 0.6641(2) 0.11719(9) 0.0296(4) Uani 1 1 d . . .
O6B O 1.23496(16) -0.03942(18) 0.45760(9) 0.0250(4) Uani 1 1 d . . .
N5A N 0.76375(17) 0.5575(2) 0.22262(11) 0.0230(4) Uani 1 1 d . . .
N5B N 1.07907(17) 0.1156(2) 0.42062(10) 0.0221(4) Uani 1 1 d . . .
N6A N 0.69470(18) 0.6560(2) 0.22860(11) 0.0254(5) Uani 1 1 d . . .
N6B N 1.10427(18) 0.0854(2) 0.48567(10) 0.0231(4) Uani 1 1 d . . .
H6N H 1.069(3) 0.117(4) 0.5131(19) 0.033(9) Uiso 1 1 d . . .
S1S S 0.52308(7) 0.30464(8) 0.05436(4) 0.0407(2) Uani 1 1 d . . .
O1S O 0.4229(2) 0.2344(3) 0.05530(14) 0.0511(7) Uani 1 1 d . . .
C11S C 0.6097(3) 0.2532(4) 0.1231(2) 0.0473(8) Uani 1 1 d . . .
H11E H 0.5749 0.2630 0.1628 0.071 Uiso 1 1 calc R . .
H11F H 0.6739 0.3035 0.1265 0.071 Uiso 1 1 calc R . .
H11G H 0.6275 0.1651 0.1176 0.071 Uiso 1 1 calc R . .
C12S C 0.4995(3) 0.4583(4) 0.0843(2) 0.0468(8) Uani 1 1 d . . .
H12E H 0.4510 0.5029 0.0527 0.070 Uiso 1 1 calc R . .
H12F H 0.5660 0.5041 0.0910 0.070 Uiso 1 1 calc R . .
H12G H 0.4688 0.4518 0.1256 0.070 Uiso 1 1 calc R . .
S2S1 S 0.76951(8) 1.02335(9) 0.02559(5) 0.0339(2) Uani 0.82 1 d P A 1
O2S1 O 0.8402(3) 1.1158(3) -0.00253(17) 0.0446(8) Uani 0.82 1 d P A 1
S2S2 S 0.8837(5) 0.9592(6) 0.0310(3) 0.0562(15) Uani 0.18 1 d P A 2
O2S2 O 0.9001(18) 1.0841(17) 0.0019(8) 0.054(4) Uani 0.18 1 d P A 2
C21S C 0.8280(4) 0.9881(5) 0.1053(2) 0.0553(10) Uani 1 1 d . . .
H21A H 0.9021 0.9684 0.1037 0.083 Uiso 0.82 1 d P B 1
H21B H 0.7919 0.9170 0.1225 0.083 Uiso 0.82 1 d P C 1
H21C H 0.8215 1.0612 0.1334 0.083 Uiso 0.82 1 d P D 1
H21A H 0.8197 1.0806 0.1116 0.083 Uiso 0.18 1 d P E 2
H21B H 0.8745 0.9574 0.1430 0.083 Uiso 0.18 1 d P F 2
H21C H 0.7595 0.9495 0.1050 0.083 Uiso 0.18 1 d P G 2
C22S C 0.7936(3) 0.8776(4) -0.0119(2) 0.0521(9) Uani 1 1 d . . .
H22A H 0.7768 0.8851 -0.0594 0.078 Uiso 0.82 1 d P H 1
H22B H 0.7493 0.8127 0.0044 0.078 Uiso 0.82 1 d P I 1
H22C H 0.8675 0.8547 -0.0026 0.078 Uiso 0.82 1 d P J 1
H22A H 0.7500 0.9308 -0.0421 0.078 Uiso 0.18 1 d P K 2
H22B H 0.7482 0.8352 0.0171 0.078 Uiso 0.18 1 d P L 2
H22C H 0.8258 0.8117 -0.0375 0.078 Uiso 0.18 1 d P M 2
O1W O 0.97959(18) 0.2805(2) 0.06415(10) 0.0323(5) Uani 1 1 d D . .
H11W H 0.953(4) 0.309(5) 0.0974(17) 0.059(14) Uiso 1 1 d D . .
H12W H 0.938(3) 0.223(3) 0.050(2) 0.049(12) Uiso 1 1 d D . .

loop_
_atom_site_aniso_label
_atom_site_aniso_U_11
_atom_site_aniso_U_22
_atom_site_aniso_U_33
_atom_site_aniso_U_23
_atom_site_aniso_U_13
_atom_site_aniso_U_12
Cu1 0.0305(2) 0.0272(2) 0.0157(2) 0.00198(11) 0.00579(13) 0.00541(12)
C1 0.0343(13) 0.0313(13) 0.0184(11) -0.0023(10) 0.0051(10) 0.0074(11)
C2 0.0290(12) 0.0271(12) 0.0177(11) -0.0010(9) 0.0053(9) 0.0002(10)
C3A 0.0297(12) 0.0255(12) 0.0148(11) 0.0011(9) 0.0033(9) 0.0029(10)
C3B 0.0317(13) 0.0294(12) 0.0182(11) -0.0001(10) 0.0039(9) 0.0058(10)
C4A 0.0260(11) 0.0260(12) 0.0188(11) -0.0005(9) 0.0059(9) -0.0003(10)
C4B 0.0276(12) 0.0273(12) 0.0164(11) 0.0003(9) 0.0038(9) 0.0005(10)
C5A 0.0306(13) 0.0291(12) 0.0143(11) 0.0000(9) 0.0062(9) 0.0014(10)
C5B 0.0284(12) 0.0275(12) 0.0164(11) -0.0010(9) 0.0050(9) 0.0006(10)
C6A 0.0271(12) 0.0243(11) 0.0223(12) 0.0008(9) 0.0053(9) -0.0006(9)
C6B 0.0282(12) 0.0235(11) 0.0160(11) -0.0002(9) 0.0016(9) -0.0038(9)
C7A 0.0267(12) 0.0243(12) 0.0244(12) 0.0012(9) 0.0037(9) -0.0002(9)
C7B 0.0287(13) 0.0279(13) 0.0172(12) 0.0014(9) 0.0010(9) -0.0031(9)
C8A 0.0329(13) 0.0302(13) 0.0267(13) 0.0030(11) 0.0032(10) 0.0013(11)
C8B 0.0295(12) 0.0299(13) 0.0242(12) 0.0038(10) 0.0027(10) -0.0026(10)
C9A 0.0341(14) 0.0334(14) 0.0321(15) 0.0069(12) 0.0043(11) 0.0038(12)
C9B 0.0347(14) 0.0334(14) 0.0263(13) 0.0086(11) -0.0004(10) -0.0010(11)
C10A 0.0302(14) 0.0284(13) 0.0417(17) 0.0061(12) 0.0060(12) 0.0044(11)
C10B 0.0412(15) 0.0449(17) 0.0201(12) 0.0079(12) -0.0037(11) -0.0048(13)
C11A 0.0339(14) 0.0321(14) 0.0353(16) -0.0017(12) 0.0076(12) 0.0041(12)
C11B 0.0489(18) 0.0452(18) 0.0181(13) -0.0022(11) 0.0002(12) -0.0016(14)
C12A 0.0313(13) 0.0306(13) 0.0272(13) 0.0006(11) 0.0053(10) 0.0021(11)
C12B 0.0378(14) 0.0332(14) 0.0202(12) -0.0007(11) 0.0003(10) 0.0010(12)
O3A 0.0354(10) 0.0299(9) 0.0150(8) 0.0012(7) 0.0051(7) 0.0075(8)
O6A 0.0361(10) 0.0332(10) 0.0202(9) 0.0032(8) 0.0066(7) 0.0091(8)
O6B 0.0292(9) 0.0276(9) 0.0186(9) 0.0003(7) 0.0042(7) 0.0021(7)
N5A 0.0265(10) 0.0230(10) 0.0200(10) 0.0002(8) 0.0052(8) 0.0026(8)
N5B 0.0277(10) 0.0255(10) 0.0133(9) 0.0009(8) 0.0031(7) -0.0011(8)
N6A 0.0301(11) 0.0246(10) 0.0222(10) 0.0009(8) 0.0062(8) 0.0045(9)
N6B 0.0293(11) 0.0270(10) 0.0133(9) 0.0004(8) 0.0039(8) 0.0001(9)
S1S 0.0473(5) 0.0380(4) 0.0373(4) 0.0010(3) 0.0071(3) -0.0012(3)
O1S 0.0545(15) 0.0464(14) 0.0503(15) 0.0086(12) -0.0048(12) -0.0106(12)
C11S 0.0449(18) 0.0436(18) 0.053(2) 0.0055(16) 0.0025(15) -0.0044(15)
C12S 0.0464(19) 0.0386(17) 0.057(2) -0.0013(16) 0.0112(16) 0.0029(15)
S2S1 0.0360(5) 0.0321(5) 0.0333(5) 0.0015(3) 0.0016(4) 0.0027(3)
O2S1 0.067(2) 0.0323(16) 0.0340(16) 0.0026(12) 0.0028(17) -0.0110(16)
S2S2 0.049(3) 0.058(3) 0.059(3) 0.022(3) -0.009(2) -0.021(2)
O2S2 0.079(12) 0.047(10) 0.032(7) 0.011(7) -0.010(9) -0.016(9)
C21S 0.053(2) 0.066(3) 0.047(2) 0.0155(19) 0.0055(18) -0.0060(19)
C22S 0.048(2) 0.0363(17) 0.071(3) -0.0053(18) 0.0027(18) -0.0015(15)
O1W 0.0403(11) 0.0353(11) 0.0233(10) -0.0034(8) 0.0122(8) -0.0020(9)

loop_
_atom_type_symbol
_atom_type_description
_atom_type_scat_dispersion_real
_atom_type_scat_dispersion_imag
_atom_type_scat_source
C C 0.0033 0.0016 'International Tables Vol C Tables 4.2.6.8 and 6.1.1.4'
H H 0.0000 0.0000 'International Tables Vol C Tables 4.2.6.8 and 6.1.1.4'
N N 0.0061 0.0033 'International Tables Vol C Tables 4.2.6.8 and 6.1.1.4'
O O 0.0106 0.0060 'International Tables Vol C Tables 4.2.6.8 and 6.1.1.4'
Cu Cu 0.3201 1.2651 'International Tables Vol C Tables 4.2.6.8 and 6.1.1.4'
S S 0.1246 0.1234 'International Tables Vol C Tables 4.2.6.8 and 6.1.1.4'

loop_
_geom_angle_atom_site_label_1
_geom_angle_atom_site_label_2
_geom_angle_atom_site_label_3
_geom_angle
_geom_angle_site_symmetry_1
_geom_angle_site_symmetry_3
O3A Cu1 O6A 172.59(8) . .
O3A Cu1 N5A 92.99(9) . .
O6A Cu1 N5A 81.38(9) . .
O3A Cu1 O6B 91.60(8) . 2_755
O6A Cu1 O6B 91.59(9) . 2_755
N5A Cu1 O6B 155.39(9) . 2_755
O3A Cu1 N5B 95.48(8) . 2_755
O6A Cu1 N5B 91.80(8) . 2_755
N5A Cu1 N5B 128.11(9) . 2_755
O6B Cu1 N5B 75.36(8) 2_755 2_755
C3B C1 C3A 121.7(2) . .
C4B C2 C4A 122.3(2) . .
O3A C3A C1 118.2(2) . .
O3A C3A C4A 124.2(2) . .
C1 C3A C4A 117.6(2) . .
C1 C3B C4B 120.9(3) . .
C2 C4A C3A 119.3(2) . .
C2 C4A C5A 117.6(2) . .
C3A C4A C5A 123.1(2) . .
C2 C4B C3B 118.1(2) . .
C2 C4B C5B 118.9(2) . .
C3B C4B C5B 122.9(2) . .
N5A C5A C4A 124.5(2) . .
N5B C5B C4B 122.9(2) . .
O6A C6A N6A 125.0(2) . .
O6A C6A C7A 117.4(2) . .
N6A C6A C7A 117.6(2) . .
O6B C6B N6B 122.0(2) . .
O6B C6B C7B 119.8(2) . .
N6B C6B C7B 118.2(2) . .
C8A C7A C12A 119.6(3) . .
C8A C7A C6A 119.4(2) . .
C12A C7A C6A 121.0(2) . .
C12B C7B C8B 120.2(3) . .
C12B C7B C6B 122.1(3) . .
C8B C7B C6B 117.7(2) . .
C9A C8A C7A 119.9(3) . .
C9B C8B C7B 119.8(3) . .
C10A C9A C8A 120.4(3) . .
C10B C9B C8B 119.9(3) . .
C9A C10A C11A 119.7(3) . .
C11B C10B C9B 120.3(3) . .
C12A C11A C10A 120.5(3) . .
C10B C11B C12B 120.2(3) . .
C11A C12A C7A 119.9(3) . .
C11B C12B C7B 119.5(3) . .
C3A O3A Cu1 127.49(17) . .
C6A O6A Cu1 110.02(17) . .
C6B O6B Cu1 117.94(18) . 2_745
C5A N5A N6A 117.9(2) . .
C5A N5A Cu1 127.38(19) . .
N6A N5A Cu1 114.73(17) . .
C5B N5B N6B 115.4(2) . .
C5B N5B Cu1 137.76(17) . 2_745
N6B N5B Cu1 106.26(15) . 2_745
C6A N6A N5A 108.8(2) . .
C6B N6B N5B 117.6(2) . .
O1S S1S C12S 106.42(19) . .
O1S S1S C11S 107.35(17) . .
C12S S1S C11S 96.8(2) . .
O2S1 S2S1 C21S 106.6(2) . .
O2S1 S2S1 C22S 105.6(2) . .
C21S S2S1 C22S 98.2(2) . .
O2S2 S2S2 C22S 112.4(8) . .
O2S2 S2S2 C21S 106.1(10) . .
C22S S2S2 C21S 103.8(4) . .
S2S1 C21S S2S2 53.6(2) . .
S2S2 C22S S2S1 56.0(3) . .

loop_
_geom_bond_atom_site_label_1
_geom_bond_atom_site_label_2
_geom_bond_distance
_geom_bond_site_symmetry_2
Cu1 O3A 1.913(2) .
Cu1 O6A 1.931(2) .
Cu1 N5A 1.934(2) .
Cu1 O6B 2.031(2) 2_755
Cu1 N5B 2.291(2) 2_755
C1 C3B 1.373(4) .
C1 C3A 1.419(4) .
C2 C4B 1.387(4) .
C2 C4A 1.400(4) .
C3A O3A 1.315(3) .
C3A C4A 1.429(3) .
C3B C4B 1.412(3) .
C4A C5A 1.441(4) .
C4B C5B 1.451(3) .
C5A N5A 1.292(4) .
C5B N5B 1.288(3) .
C6A O6A 1.301(3) .
C6A N6A 1.313(3) .
C6A C7A 1.484(4) .
C6B O6B 1.253(3) .
C6B N6B 1.336(4) .
C6B C7B 1.487(4) .
C7A C8A 1.395(4) .
C7A C12A 1.399(4) .
C7B C12B 1.395(4) .
C7B C8B 1.396(4) .
C8A C9A 1.389(4) .
C8B C9B 1.392(4) .
C9A C10A 1.388(5) .
C9B C10B 1.391(5) .
C10A C11A 1.389(5) .
C10B C11B 1.383(5) .
C11A C12A 1.384(4) .
C11B C12B 1.394(4) .
O6B Cu1 2.031(2) 2_745
N5A N6A 1.390(3) .
N5B N6B 1.391(3) .
N5B Cu1 2.291(2) 2_745
S1S O1S 1.489(3) .
S1S C12S 1.794(4) .
S1S C11S 1.801(4) .
S2S1 O2S1 1.499(4) .
S2S1 C21S 1.782(5) .
S2S1 C22S 1.784(4) .
S2S2 O2S2 1.490(17) .
S2S2 C22S 1.636(7) .
S2S2 C21S 1.789(9) .

loop_
_geom_hbond_atom_site_label_D
_geom_hbond_atom_site_label_H
_geom_hbond_atom_site_label_A
_geom_hbond_distance_DH
_geom_hbond_distance_HA
_geom_hbond_distance_DA
_geom_hbond_angle_DHA
_geom_hbond_site_symmetry_A
N6B H6N O1W 0.83(4) 1.97(4) 2.790(3) 168(4) 4_566
O1W H11W O3A 0.856(19) 1.86(2) 2.711(3) 171(5) .
O1W H12W O2S1 0.851(19) 1.94(2) 2.776(4) 165(5) 1_545
O1W H12W O2S2 0.851(19) 1.82(3) 2.618(18) 154(4) 1_545
